data_2001864
loop_
_publ_author_name
'Campbell, J. A.'
'Freer, A. A.'
'Robins, D. J.'

_publ_section_title
;
 Structure of <i>N</i>-acetyl-<small>L</small>-homocarnosine
 monohydrate
;
_journal_issue 3
_journal_name_full 'Acta Crystallographica Section C'
_journal_page_first 495
_journal_page_last 497
_journal_paper_doi 10.1107/S0108270192009119
_journal_volume 49
_journal_year 1993
_chemical_formula_moiety 'C12 H18 N4 O4,H2 O1'
_chemical_formula_sum 'C12 H20 N4 O5'
_chemical_formula_weight 300.3
_symmetry_cell_setting orthorhombic
_symmetry_space_group_name_Hall 'P 2ac 2ab'
_symmetry_space_group_name_H-M 'P 21 21 21'
_cell_angle_alpha 90
_cell_angle_beta 90
_cell_angle_gamma 90
_cell_formula_units_Z 4
_cell_length_a 7.1810(10)
_cell_length_b 13.9190(10)
_cell_length_c 14.5470(10)
_cell_volume 1454.0(2)
_diffrn_radiation_type Cu
_diffrn_radiation_wavelength 1.5418
_exptl_absorpt_coefficient_mu 0.101
_exptl_crystal_density_diffrn 1.37
_exptl_crystal_F_000 640
_cod_data_source_file al1013.cif
_cod_data_source_block al1013_structure_1_of_1
_cod_original_cell_volume 1454.1
_cod_database_code 2001864

loop_
_atom_site_label
_atom_site_fract_x
_atom_site_fract_y
_atom_site_fract_z
_atom_site_U_iso_or_equiv
O(1) .1392(3) .33760(10) .35210(10) .039
O(2) .3214(3) .22230(10) .40770(10) .039
O(3) .5081(3) .49000(10) .33610(10) .036
O(4) .5844(3) .8946(2) .42070(10) .045
O(100) -.0920(3) .7894(2) .3476(2) .057
N(1) .3175(3) .47690(10) .45810(10) .028
N(2) .5876(3) .3964(2) .66870(10) .029
N(3) .4677(3) .5063(2) .7538(2) .034
N(4) .3060(3) .8413(2) .3705(2) .036
C(1) .2653(4) .3075(2) .4041(2) .028
C(2) .3617(3) .3762(2) .4725(2) .025
C(3) .3122(4) .3444(2) .5706(2) .031
C(4) .4012(4) .4045(2) .6436(2) .028
C(5) .6221(4) .4585(2) .7354(2) .033
C(6) .3285(4) .4739(2) .6970(2) .034
C(7) .3963(4) .5270(2) .3899(2) .027
C(8) .3383(4) .6311(2) .3826(2) .035
C(9) .4628(4) .6904(2) .3200(2) .038
C(10) .3791(5) .7857(2) .2933(2) .039
C(11) .4123(4) .8909(2) .4286(2) .037
C(12) .3158(5) .9444(3) .5031(3) .063
H(N1) .25200 .51490 .50110 ?
H(N2) .67350 .34830 .64290 ?
H(2) .49850 .36889 .46190 ?
H(N3) .44513 .56709 .79469 ?
H(31) .34580 .27710 .57830 ?
H(32) .17460 .35370 .57450 ?
H(4) .15140 .83610 .37980 ?
H(5) .73135 .47859 .76056 ?
H(6) .19272 .51084 .70100 ?
H(81) .33800 .65820 .44240 ?
H(82) .20410 .63600 .36010 ?
H(91) .57800 .69720 .34920 ?
H(92) .49830 .65180 .26330 ?
H(101) .48430 .82430 .25780 ?
H(102) .28530 .77910 .25470 ?
H(121) .36560 .90590 .55850 ?
H(122) .37040 1.01490 .51680 ?
H(123) .18760 .93770 .50270 ?
H(OW1) -.1880 .81520 .35550 ?
H(OW2) -.11270 .81200 .28200 ?

loop_
_geom_angle_atom_site_label_1
_geom_angle_atom_site_label_2
_geom_angle_atom_site_label_3
_geom_angle
C(2) N(1) C(7) 121.1(3)
C(5) N(3) C(6) 108.8(3)
O(1) C(1) O(2) 125.0(3)
O(2) C(1) C(2) 114.5(3)
N(1) C(2) C(3) 111.2(2)
C(2) C(3) C(4) 113.5(3)
N(2) C(4) C(6) 106.2(3)
N(2) C(5) N(3) 108.7(3)
O(3) C(7) N(1) 121.9(3)
N(1) C(7) C(8) 115.8(3)
C(8) C(9) C(10) 113.4(3)
O(4) C(11) N(4) 122.2(3)
N(4) C(11) C(12) 117.1(3)
C(4) N(2) C(5) 108.7(3)
C(10) N(4) C(11) 123.8(3)
O(1) C(1) C(2) 120.5(3)
N(1) C(2) C(1) 114.0(2)
C(1) C(2) C(3) 108.5(2)
N(2) C(4) C(3) 123.5(3)
C(3) C(4) C(6) 130.3(3)
N(3) C(6) C(4) 107.6(3)
O(3) C(7) C(8) 122.3(3)
C(7) C(8) C(9) 113.6(3)
N(4) C(10) C(9) 114.3(3)
O(4) C(11) C(12) 120.7(3)

loop_
_geom_bond_atom_site_label_1
_geom_bond_atom_site_label_2
_geom_bond_distance
O(1) C(1) 1.252(4)
O(3) C(7) 1.234(4)
N(1) C(2) 1.453(3)
N(2) C(4) 1.393(4)
N(3) C(5) 1.321(4)
N(4) C(10) 1.461(4)
C(1) C(2) 1.543(4)
C(3) C(4) 1.495(4)
C(7) C(8) 1.512(4)
C(9) C(10) 1.507(4)
O(2) C(1) 1.255(4)
O(4) C(11) 1.242(4)
N(1) C(7) 1.338(4)
N(2) C(5) 1.322(4)
N(3) C(6) 1.374(4)
N(4) C(11) 1.332(4)
C(2) C(3) 1.537(4)
C(4) C(6) 1.345(4)
C(8) C(9) 1.519(4)
C(11) C(12) 1.487(5)
O(100) H(OW1) 0.791
O(100) H(OW2) 1.016
N(1) H(N1) 0.944
N(2) H(N2) 0.985
N(3) H(N3) 1.047
N(4) H(4) 1.121
C(2) H(2) 0.999
C(3) H(31) 0.973
C(3) H(32) 0.998
C(5) H(5) 0.910
C(6) H(6) 1.104
C(8) H(81) 0.949
C(8) H(82) 1.020
C(9) H(91) 0.935
C(9) H(92) 1.017
C(10) H(101) 1.061
C(10) H(102) 0.882
C(12) H(121) 1.032
C(12) H(122) 1.075
C(12) H(123) 0.925
